data_7132874
loop_
_publ_author_name
'Karpiuk, Thomas E.'
'Mahato, Samyadeb'
'Storr, Tim'
'Leznoff, Daniel B.'

_publ_section_title
;
 Unusually short unsupported Au(III)&#x22ef;Au(III) aurophilic contacts in
 emissive lanthanide tetracyanoaurate(III) complexes.
;
_journal_issue 29
_journal_name_full 'Chemical communications (Cambridge, England)'
_journal_page_first 3914
_journal_page_last 3917
_journal_paper_doi 10.1039/d4cc00468j
_journal_volume 60
_journal_year 2024
_chemical_formula_moiety 'C40 H32 Ce N8 O8, 3(C4 Au N4), 1.199(H2 O)'
_chemical_formula_sum 'C52 H34.4 Au3 Ce N20 O9.2'
_chemical_formula_weight 1817.59
_chemical_name_systematic 'tetrakis(N,N'-dioxide-2,2'-bipyridyl)cerium(III) tetracyanoaurate(III) hydrate'
_space_group_crystal_system orthorhombic
_space_group_IT_number 61
_space_group_name_Hall '-P 2ac 2ab'
_space_group_name_H-M_alt 'P b c a'
_atom_sites_solution_hydrogens mixed
_atom_sites_solution_primary isomor
_atom_sites_solution_secondary isomor
_audit_creation_date 2023-09-06
_audit_creation_method
;
Olex2 1.5
(compiled 2023.08.24 svn.re1ec1418 for OlexSys, GUI svn.r6817)
;
_audit_update_record
;
2024-01-10 deposited with the CCDC.	2024-03-08 downloaded from the CCDC.
;
_cell_angle_alpha 90
_cell_angle_beta 90
_cell_angle_gamma 90
_cell_formula_units_Z 8
_cell_length_a 20.2203(7)
_cell_length_b 23.8559(8)
_cell_length_c 23.9799(9)
_cell_measurement_reflns_used 9853
_cell_measurement_temperature 100.04
_cell_measurement_theta_max 27.484
_cell_measurement_theta_min 2.409
_cell_volume 11567.3(7)
_computing_cell_refinement 'SAINT V8.40B (Bruker, 2022)'
_computing_data_reduction 'SAINT V8.40B (Bruker, 2022)'
_computing_molecular_graphics 'Olex2 1.5 (Dolomanov et al., 2009)'
_computing_publication_material 'Olex2 1.5 (Dolomanov et al., 2009)'
_computing_structure_refinement 'SHELXL 2019/1 (Sheldrick, 2015)'
_diffrn_ambient_temperature 100.04
_diffrn_measured_fraction_theta_full 1.000
_diffrn_measured_fraction_theta_max 0.999
_diffrn_measurement_device 'Three-circle diffractometer'
_diffrn_measurement_method '\f and \w scans'
_diffrn_radiation_collimation 'Pinhole collimator'
_diffrn_radiation_detector 'Bruker Photon II 14 charge-integrating pixel array (CPAD) area detector'
_diffrn_radiation_monochromator 'Horizonally mounted graphite crystal'
_diffrn_radiation_probe x-ray
_diffrn_radiation_type MoK\a
_diffrn_radiation_wavelength 0.71073
_diffrn_reflns_av_R_equivalents 0.0556
_diffrn_reflns_av_unetI/netI 0.0324
_diffrn_reflns_Laue_measured_fraction_full 1.000
_diffrn_reflns_Laue_measured_fraction_max 0.999
_diffrn_reflns_limit_h_max 22
_diffrn_reflns_limit_h_min -26
_diffrn_reflns_limit_k_max 30
_diffrn_reflns_limit_k_min -30
_diffrn_reflns_limit_l_max 31
_diffrn_reflns_limit_l_min -30
_diffrn_reflns_number 107468
_diffrn_reflns_point_group_measured_fraction_full 1.000
_diffrn_reflns_point_group_measured_fraction_max 0.999
_diffrn_reflns_theta_full 25.242
_diffrn_reflns_theta_max 27.498
_diffrn_reflns_theta_min 1.570
_diffrn_source 'Sealed tube'
_diffrn_source_type 'Sealed X-ray tube with a TRIUMPH monochromator'
_exptl_absorpt_coefficient_mu 8.431
_exptl_absorpt_correction_T_max 0.1864
_exptl_absorpt_correction_T_min 0.1176
_exptl_absorpt_correction_type multi-scan
_exptl_absorpt_process_details
;
SADABS-2016/2 (Bruker, 2022) was used for absorption correction.
wR2(int) was 0.0867 before and 0.0622 after correction.
The Ratio of minimum to maximum transmission is 0.6309.
The \l/2 correction factor is Not present.
;
_exptl_crystal_colour orange
_exptl_crystal_density_diffrn 2.087
_exptl_crystal_description irregular
_exptl_crystal_F_000 6840
_exptl_crystal_recrystallization_method 'Re-crystallisation from solvent: Water'
_exptl_crystal_size_max 0.345
_exptl_crystal_size_mid 0.257
_exptl_crystal_size_min 0.21
_refine_diff_density_max 1.085
_refine_diff_density_min -1.232
_refine_diff_density_rms 0.131
_refine_ls_extinction_method none
_refine_ls_goodness_of_fit_ref 1.019
_refine_ls_hydrogen_treatment constr
_refine_ls_matrix_type full
_refine_ls_number_parameters 782
_refine_ls_number_reflns 13275
_refine_ls_number_restraints 0
_refine_ls_restrained_S_all 1.019
_refine_ls_R_factor_all 0.0418
_refine_ls_R_factor_gt 0.0244
_refine_ls_shift/su_max 0.002
_refine_ls_shift/su_mean 0.000
_refine_ls_structure_factor_coef Fsqd
_refine_ls_weighting_details 'w=1/[\s^2^(Fo^2^)+(0.0146P)^2^+11.1533P] where P=(Fo^2^+2Fc^2^)/3'
_refine_ls_weighting_scheme calc
_refine_ls_wR_factor_gt 0.0461
_refine_ls_wR_factor_ref 0.0508
_reflns_Friedel_coverage 0.000
_reflns_number_gt 10110
_reflns_number_total 13275
_reflns_threshold_expression 'I > 2\s(I)'
_cod_data_source_file d4cc00468j2.cif
_cod_data_source_block Ce_4bipyO2_3AuCN4
_cod_depositor_comments 'Adding full bibliography for 7132871--7132874.cif.'
_cod_original_formula_sum 'C52 H34.40 Au3 Ce N20 O9.20'
_cod_database_code 7132874
_shelx_shelxl_version_number 2019/1
_shelx_space_group_comment
;
The symmetry employed for this shelxl refinement is uniquely defined
by the following loop, which should always be used as a source of
symmetry information in preference to the above space-group names.
They are only intended as comments.
;
_shelx_estimated_absorpt_t_max 0.270
_shelx_estimated_absorpt_t_min 0.159
_exptl_absorpt_special_details
;
Additional spherical absorption correction applied:
mu*crystal_size_min = 1.3
;
_olex2_refinement_description
;
1. Fixed Uiso
 At 1.2 times of:
  All C(H) groups
 At 1.5 times of:
  All O(H,H) groups
2. Others
 Sof(O10)=Sof(H10A)=Sof(H10B)=FVAR(1)
3.a Free rotating group:
 O9(H9A,H9B), O10(H10A,H10B)
3.b Aromatic/amide H refined with riding coordinates:
 C13(H13), C14(H14), C15(H15), C16(H16), C19(H19), C20(H20), C21(H21),
 C22(H22), C23(H23), C24(H24), C25(H25), C26(H26), C29(H29), C30(H30), C31(H31),
  C32(H32), C33(H33), C34(H34), C35(H35), C36(H36), C39(H39), C40(H40),
 C41(H41), C42(H42), C43(H43), C44(H44), C45(H45), C46(H46), C49(H49), C50(H50),
  C51(H51), C52(H52)
;
_olex2_submission_special_instructions 'No special instructions were received'

loop_
_space_group_symop_operation_xyz
'x, y, z'
'-x+1/2, -y, z+1/2'
'-x, y+1/2, -z+1/2'
'x+1/2, -y+1/2, -z'
'-x, -y, -z'
'x-1/2, y, -z-1/2'
'x, -y-1/2, z-1/2'
'-x-1/2, y-1/2, z'

loop_
_atom_site_label
_atom_site_type_symbol
_atom_site_fract_x
_atom_site_fract_y
_atom_site_fract_z
_atom_site_U_iso_or_equiv
_atom_site_adp_type
_atom_site_occupancy
_atom_site_site_symmetry_order
_atom_site_calc_flag
_atom_site_refinement_flags_posn
_atom_site_refinement_flags_adp
_atom_site_refinement_flags_occupancy
_atom_site_disorder_assembly
_atom_site_disorder_group
Au1 Au 0.12155(2) 0.25256(2) 0.30719(2) 0.01627(4) Uani 1 1 d . . . . .
Au2 Au 0.28868(2) 0.24598(2) 0.32694(2) 0.01603(4) Uani 1 1 d . . . . .
Au3 Au 0.46002(2) 0.24596(2) 0.32951(2) 0.01974(4) Uani 1 1 d . . . . .
N1 N 0.11778(18) 0.30679(13) 0.18729(14) 0.0282(8) Uani 1 1 d . . . . .
N2 N 0.11463(18) 0.37283(13) 0.36056(14) 0.0279(8) Uani 1 1 d . . . . .
N3 N 0.12504(17) 0.19751(13) 0.42628(14) 0.0255(8) Uani 1 1 d . . . . .
N4 N 0.13071(18) 0.13084(13) 0.25750(14) 0.0300(8) Uani 1 1 d . . . . .
N5 N 0.27325(18) 0.36097(13) 0.26476(14) 0.0274(8) Uani 1 1 d . . . . .
N6 N 0.28155(18) 0.30715(13) 0.44320(14) 0.0276(8) Uani 1 1 d . . . . .
N7 N 0.30837(18) 0.12841(14) 0.38410(14) 0.0284(8) Uani 1 1 d . . . . .
N8 N 0.29498(18) 0.18925(13) 0.20872(15) 0.0287(8) Uani 1 1 d . . . . .
N9 N 0.43724(19) 0.37622(15) 0.33867(16) 0.0351(9) Uani 1 1 d . . . . .
N10 N 0.4525(2) 0.23442(17) 0.45955(16) 0.0399(10) Uani 1 1 d . . . . .
N11 N 0.48845(19) 0.11693(14) 0.32060(16) 0.0324(9) Uani 1 1 d . . . . .
N12 N 0.47170(17) 0.25610(13) 0.19919(15) 0.0275(8) Uani 1 1 d . . . . .
C1 C 0.1202(2) 0.28702(15) 0.23092(17) 0.0209(8) Uani 1 1 d . . . . .
C2 C 0.11721(19) 0.32930(15) 0.34122(16) 0.0204(8) Uani 1 1 d . . . . .
C3 C 0.1241(2) 0.21852(14) 0.38355(16) 0.0200(8) Uani 1 1 d . . . . .
C4 C 0.1267(2) 0.17495(15) 0.27411(16) 0.0224(8) Uani 1 1 d . . . . .
C5 C 0.27867(19) 0.31989(15) 0.28845(15) 0.0192(8) Uani 1 1 d . . . . .
C6 C 0.28397(19) 0.28470(14) 0.40146(17) 0.0201(8) Uani 1 1 d . . . . .
C7 C 0.30073(19) 0.17114(16) 0.36399(16) 0.0211(8) Uani 1 1 d . . . . .
C8 C 0.29293(19) 0.20927(15) 0.25188(16) 0.0199(8) Uani 1 1 d . . . . .
C9 C 0.4433(2) 0.32897(16) 0.33480(17) 0.0245(9) Uani 1 1 d . . . . .
C10 C 0.4554(2) 0.23904(16) 0.41256(18) 0.0256(9) Uani 1 1 d . . . . .
C11 C 0.47849(19) 0.16376(16) 0.32394(17) 0.0229(9) Uani 1 1 d . . . . .
C12 C 0.46552(18) 0.25235(15) 0.24630(17) 0.0224(8) Uani 1 1 d . . . . .
Ce1 Ce 0.24093(2) 0.49727(2) 0.56330(2) 0.01257(4) Uani 1 1 d . . . . .
O1 O 0.14891(12) 0.56721(9) 0.54961(10) 0.0160(5) Uani 1 1 d . . . . .
O2 O 0.21037(12) 0.53586(10) 0.65273(10) 0.0165(5) Uani 1 1 d . . . . .
O3 O 0.19369(12) 0.45997(10) 0.47895(10) 0.0151(5) Uani 1 1 d . . . . .
O4 O 0.13566(12) 0.44677(9) 0.58581(10) 0.0156(5) Uani 1 1 d . . . . .
O5 O 0.27274(12) 0.41195(9) 0.60859(10) 0.0157(5) Uani 1 1 d . . . . .
O6 O 0.34594(12) 0.51341(9) 0.61888(10) 0.0158(5) Uani 1 1 d . . . . .
O7 O 0.28842(12) 0.57952(10) 0.51942(11) 0.0181(5) Uani 1 1 d . . . . .
O8 O 0.33562(13) 0.46546(9) 0.50330(10) 0.0163(5) Uani 1 1 d . . . . .
N13 N 0.16273(15) 0.61924(11) 0.56694(13) 0.0147(6) Uani 1 1 d . . . . .
N14 N 0.14848(15) 0.54367(12) 0.66980(13) 0.0163(7) Uani 1 1 d . . . . .
N15 N 0.13059(15) 0.46580(11) 0.46515(12) 0.0147(6) Uani 1 1 d . . . . .
N16 N 0.13107(15) 0.39342(11) 0.57043(12) 0.0150(6) Uani 1 1 d . . . . .
N17 N 0.33350(15) 0.39107(11) 0.60624(13) 0.0164(7) Uani 1 1 d . . . . .
N18 N 0.34561(14) 0.50011(12) 0.67313(12) 0.0163(6) Uani 1 1 d . . . . .
N19 N 0.35310(15) 0.58917(11) 0.52153(13) 0.0161(7) Uani 1 1 d . . . . .
N20 N 0.33583(15) 0.48225(11) 0.45044(12) 0.0163(6) Uani 1 1 d . . . . .
C13 C 0.18724(18) 0.65627(14) 0.53008(16) 0.0180(8) Uani 1 1 d . . . . .
H13 H 0.191993 0.645932 0.492036 0.022 Uiso 1 1 calc R U . . .
C14 C 0.2056(2) 0.70946(15) 0.54739(16) 0.0230(9) Uani 1 1 d . . . . .
H14 H 0.223333 0.735563 0.521463 0.028 Uiso 1 1 calc R U . . .
C15 C 0.1979(2) 0.72413(15) 0.60272(17) 0.0239(9) Uani 1 1 d . . . . .
H15 H 0.212079 0.759813 0.615604 0.029 Uiso 1 1 calc R U . . .
C16 C 0.16925(19) 0.68631(14) 0.63920(16) 0.0188(8) Uani 1 1 d . . . . .
H16 H 0.161470 0.697005 0.676796 0.023 Uiso 1 1 calc R U . . .
C17 C 0.15188(18) 0.63332(14) 0.62166(15) 0.0158(8) Uani 1 1 d . . . . .
C18 C 0.11696(18) 0.59261(13) 0.65735(15) 0.0155(8) Uani 1 1 d . . . . .
C19 C 0.0548(2) 0.60257(15) 0.67844(15) 0.0197(8) Uani 1 1 d . . . . .
H19 H 0.032919 0.636923 0.670577 0.024 Uiso 1 1 calc R U . . .
C20 C 0.0242(2) 0.56254(16) 0.71103(16) 0.0240(9) Uani 1 1 d . . . . .
H20 H -0.018271 0.569449 0.726441 0.029 Uiso 1 1 calc R U . . .
C21 C 0.0562(2) 0.51225(15) 0.72105(16) 0.0246(9) Uani 1 1 d . . . . .
H21 H 0.034987 0.483857 0.742326 0.030 Uiso 1 1 calc R U . . .
C22 C 0.11820(19) 0.50355(15) 0.70024(15) 0.0205(8) Uani 1 1 d . . . . .
H22 H 0.140184 0.469059 0.707220 0.025 Uiso 1 1 calc R U . . .
C23 C 0.11267(18) 0.50944(14) 0.43307(15) 0.0174(8) Uani 1 1 d . . . . .
H23 H 0.144587 0.536617 0.422384 0.021 Uiso 1 1 calc R U . . .
C24 C 0.0477(2) 0.51482(14) 0.41561(15) 0.0199(8) Uani 1 1 d . . . . .
H24 H 0.035001 0.545595 0.392872 0.024 Uiso 1 1 calc R U . . .
C25 C 0.0016(2) 0.47535(14) 0.43134(15) 0.0205(8) Uani 1 1 d . . . . .
H25 H -0.042965 0.478555 0.419321 0.025 Uiso 1 1 calc R U . . .
C26 C 0.02079(19) 0.43117(15) 0.46465(15) 0.0182(8) Uani 1 1 d . . . . .
H26 H -0.010580 0.403645 0.475589 0.022 Uiso 1 1 calc R U . . .
C27 C 0.08583(18) 0.42700(13) 0.48214(15) 0.0133(7) Uani 1 1 d . . . . .
C28 C 0.10903(17) 0.38062(14) 0.51843(15) 0.0146(7) Uani 1 1 d . . . . .
C29 C 0.10488(19) 0.32504(14) 0.50176(16) 0.0199(8) Uani 1 1 d . . . . .
H29 H 0.089786 0.315851 0.465368 0.024 Uiso 1 1 calc R U . . .
C30 C 0.1230(2) 0.28301(14) 0.53870(17) 0.0237(9) Uani 1 1 d . . . . .
H30 H 0.121093 0.244811 0.527600 0.028 Uiso 1 1 calc R U . . .
C31 C 0.14368(19) 0.29710(15) 0.59167(17) 0.0216(9) Uani 1 1 d . . . . .
H31 H 0.155414 0.268601 0.617515 0.026 Uiso 1 1 calc R U . . .
C32 C 0.14730(18) 0.35291(14) 0.60700(16) 0.0171(8) Uani 1 1 d . . . . .
H32 H 0.161309 0.362697 0.643539 0.021 Uiso 1 1 calc R U . . .
C33 C 0.3480(2) 0.35391(14) 0.56564(16) 0.0206(8) Uani 1 1 d . . . . .
H33 H 0.316164 0.345503 0.537729 0.025 Uiso 1 1 calc R U . . .
C34 C 0.4089(2) 0.32817(15) 0.56467(18) 0.0273(10) Uani 1 1 d . . . . .
H34 H 0.418964 0.301595 0.536398 0.033 Uiso 1 1 calc R U . . .
C35 C 0.4553(2) 0.34096(15) 0.60469(19) 0.0290(10) Uani 1 1 d . . . . .
H35 H 0.497300 0.323078 0.604403 0.035 Uiso 1 1 calc R U . . .
C36 C 0.44030(19) 0.38004(15) 0.64528(18) 0.0233(9) Uani 1 1 d . . . . .
H36 H 0.471910 0.389270 0.673111 0.028 Uiso 1 1 calc R U . . .
C37 C 0.37873(19) 0.40569(13) 0.64509(16) 0.0178(8) Uani 1 1 d . . . . .
C38 C 0.35986(18) 0.44673(14) 0.68880(15) 0.0157(8) Uani 1 1 d . . . . .
C39 C 0.3612(2) 0.43375(15) 0.74437(16) 0.0243(9) Uani 1 1 d . . . . .
H39 H 0.371031 0.396566 0.755863 0.029 Uiso 1 1 calc R U . . .
C40 C 0.3483(2) 0.47468(17) 0.78401(17) 0.0297(10) Uani 1 1 d . . . . .
H40 H 0.348694 0.465656 0.822598 0.036 Uiso 1 1 calc R U . . .
C41 C 0.3348(2) 0.52831(16) 0.76683(16) 0.0240(9) Uani 1 1 d . . . . .
H41 H 0.326779 0.556912 0.793543 0.029 Uiso 1 1 calc R U . . .
C42 C 0.33303(18) 0.54054(14) 0.71089(15) 0.0175(8) Uani 1 1 d . . . . .
H42 H 0.322921 0.577488 0.698821 0.021 Uiso 1 1 calc R U . . .
C43 C 0.3773(2) 0.62274(14) 0.56223(16) 0.0224(9) Uani 1 1 d . . . . .
H43 H 0.348119 0.639340 0.588540 0.027 Uiso 1 1 calc R U . . .
C44 C 0.4436(2) 0.63266(16) 0.56538(17) 0.0258(9) Uani 1 1 d . . . . .
H44 H 0.460451 0.656611 0.593637 0.031 Uiso 1 1 calc R U . . .
C45 C 0.4862(2) 0.60808(17) 0.52772(18) 0.0306(10) Uani 1 1 d . . . . .
H45 H 0.532554 0.614189 0.530488 0.037 Uiso 1 1 calc R U . . .
C46 C 0.4608(2) 0.57436(16) 0.48580(17) 0.0245(9) Uani 1 1 d . . . . .
H46 H 0.489388 0.557311 0.459366 0.029 Uiso 1 1 calc R U . . .
C47 C 0.39337(19) 0.56586(14) 0.48291(16) 0.0176(8) Uani 1 1 d . . . . .
C48 C 0.36202(18) 0.53340(14) 0.43763(16) 0.0173(8) Uani 1 1 d . . . . .
C49 C 0.35920(19) 0.55243(15) 0.38327(16) 0.0208(9) Uani 1 1 d . . . . .
H49 H 0.376035 0.588452 0.374126 0.025 Uiso 1 1 calc R U . . .
C50 C 0.3320(2) 0.51916(16) 0.34234(16) 0.0263(9) Uani 1 1 d . . . . .
H50 H 0.329060 0.532355 0.305046 0.032 Uiso 1 1 calc R U . . .
C51 C 0.3089(2) 0.46636(16) 0.35606(16) 0.0242(9) Uani 1 1 d . . . . .
H51 H 0.291960 0.442369 0.327846 0.029 Uiso 1 1 calc R U . . .
C52 C 0.31053(19) 0.44864(15) 0.41068(16) 0.0194(8) Uani 1 1 d . . . . .
H52 H 0.293819 0.412703 0.420321 0.023 Uiso 1 1 calc R U . . .
O9 O 0.49321(16) 0.50920(12) 0.63346(16) 0.0436(8) Uani 1 1 d G . . . .
H9A H 0.456329 0.523885 0.620677 0.065 Uiso 1 1 d G U . . .
H9B H 0.514688 0.537395 0.647900 0.065 Uiso 1 1 d G U . . .
O10 O 0.4771(8) 0.1953(5) 0.5771(6) 0.026(5) Uani 0.199(8) 1 d G . P . .
H10A H 0.476874 0.224550 0.598746 0.039 Uiso 0.199(8) 1 d G U P . .
H10B H 0.468723 0.208282 0.543949 0.039 Uiso 0.199(8) 1 d G U P . .

loop_
_atom_site_aniso_label
_atom_site_aniso_U_11
_atom_site_aniso_U_22
_atom_site_aniso_U_33
_atom_site_aniso_U_23
_atom_site_aniso_U_13
_atom_site_aniso_U_12
Au1 0.01565(7) 0.01651(6) 0.01664(7) -0.00006(5) 0.00017(6) -0.00034(6)
Au2 0.01539(7) 0.01611(6) 0.01658(7) -0.00023(6) -0.00063(5) 0.00025(5)
Au3 0.01515(8) 0.02117(7) 0.02291(8) -0.00381(7) -0.00131(6) -0.00118(6)
N1 0.036(2) 0.0230(16) 0.025(2) -0.0028(14) 0.0013(17) 0.0032(16)
N2 0.037(2) 0.0252(17) 0.0219(19) 0.0025(15) 0.0074(17) 0.0021(16)
N3 0.027(2) 0.0221(16) 0.027(2) 0.0005(14) 0.0010(16) -0.0006(15)
N4 0.040(2) 0.0266(17) 0.0234(19) -0.0009(15) -0.0071(17) 0.0012(17)
N5 0.037(2) 0.0229(17) 0.0223(18) -0.0048(15) -0.0021(17) 0.0031(16)
N6 0.045(2) 0.0183(15) 0.0191(18) 0.0014(14) -0.0013(17) 0.0010(15)
N7 0.040(2) 0.0240(17) 0.0209(18) 0.0000(15) 0.0012(17) 0.0016(16)
N8 0.041(2) 0.0163(16) 0.029(2) 0.0010(15) 0.0054(17) 0.0016(15)
N9 0.034(2) 0.033(2) 0.039(2) -0.0028(17) -0.0048(19) 0.0060(17)
N10 0.036(2) 0.052(2) 0.032(2) -0.0099(19) 0.0018(19) 0.0041(19)
N11 0.035(2) 0.0262(17) 0.037(2) 0.0036(16) 0.0056(18) -0.0035(16)
N12 0.0221(18) 0.0258(17) 0.034(2) -0.0009(16) 0.0003(15) 0.0015(14)
C1 0.021(2) 0.0191(17) 0.023(2) -0.0046(16) 0.0018(18) 0.0019(16)
C2 0.023(2) 0.0194(17) 0.019(2) 0.0056(15) 0.0014(17) -0.0011(16)
C3 0.021(2) 0.0168(16) 0.023(2) -0.0051(16) 0.0009(18) -0.0025(16)
C4 0.027(2) 0.0185(17) 0.022(2) 0.0009(15) -0.0032(18) -0.0019(17)
C5 0.024(2) 0.0181(17) 0.0156(19) -0.0040(15) -0.0019(16) -0.0007(16)
C6 0.022(2) 0.0150(16) 0.023(2) 0.0035(16) -0.0049(17) 0.0030(15)
C7 0.023(2) 0.0237(19) 0.017(2) -0.0034(16) 0.0015(17) 0.0009(16)
C8 0.021(2) 0.0154(17) 0.024(2) 0.0018(16) 0.0042(17) 0.0015(15)
C9 0.022(2) 0.026(2) 0.026(2) -0.0036(17) -0.0066(18) 0.0012(17)
C10 0.019(2) 0.028(2) 0.029(2) -0.0053(18) 0.0015(18) 0.0028(17)
C11 0.018(2) 0.029(2) 0.021(2) 0.0022(17) 0.0033(17) -0.0026(17)
C12 0.016(2) 0.0190(18) 0.032(2) -0.0036(18) -0.0021(16) 0.0026(16)
Ce1 0.01432(9) 0.01219(8) 0.01119(9) 0.00016(8) -0.00126(8) -0.00028(8)
O1 0.0207(14) 0.0119(11) 0.0154(13) -0.0029(10) -0.0022(11) 0.0015(10)
O2 0.0176(14) 0.0185(12) 0.0132(13) -0.0004(10) 0.0012(11) 0.0048(10)
O3 0.0094(13) 0.0208(12) 0.0153(13) -0.0023(10) -0.0011(10) -0.0015(10)
O4 0.0197(14) 0.0116(11) 0.0155(13) -0.0019(9) 0.0014(11) -0.0029(10)
O5 0.0128(13) 0.0138(11) 0.0205(14) 0.0010(10) -0.0011(11) 0.0008(10)
O6 0.0195(13) 0.0170(11) 0.0108(13) 0.0027(10) -0.0019(10) -0.0014(10)
O7 0.0171(14) 0.0178(12) 0.0193(14) 0.0010(11) -0.0006(11) -0.0014(10)
O8 0.0217(15) 0.0161(12) 0.0112(13) 0.0042(10) -0.0004(11) 0.0004(11)
N13 0.0137(16) 0.0129(13) 0.0176(16) -0.0010(12) -0.0041(13) 0.0024(12)
N14 0.0185(17) 0.0171(14) 0.0133(16) -0.0033(12) -0.0009(14) -0.0004(12)
N15 0.0146(16) 0.0180(14) 0.0114(15) -0.0014(12) -0.0007(13) 0.0005(12)
N16 0.0125(15) 0.0162(14) 0.0162(16) 0.0009(12) 0.0015(13) -0.0021(12)
N17 0.0189(17) 0.0151(14) 0.0153(16) 0.0025(12) 0.0020(13) -0.0010(13)
N18 0.0144(16) 0.0192(14) 0.0152(16) 0.0001(13) -0.0035(13) -0.0010(13)
N19 0.0220(18) 0.0116(13) 0.0148(16) 0.0004(12) -0.0010(14) -0.0053(12)
N20 0.0191(17) 0.0143(13) 0.0155(16) 0.0008(12) 0.0012(13) 0.0021(12)
C13 0.022(2) 0.0176(17) 0.0142(19) 0.0054(14) 0.0023(16) 0.0051(15)
C14 0.028(2) 0.0196(18) 0.021(2) 0.0055(16) 0.0011(17) 0.0009(16)
C15 0.026(2) 0.0161(17) 0.029(2) 0.0003(16) -0.0040(19) 0.0038(16)
C16 0.022(2) 0.0183(17) 0.0164(19) -0.0005(15) -0.0006(16) 0.0052(15)
C17 0.0160(19) 0.0166(16) 0.0147(19) 0.0014(14) -0.0007(15) 0.0041(14)
C18 0.018(2) 0.0136(15) 0.0145(19) -0.0008(13) -0.0057(16) 0.0007(14)
C19 0.022(2) 0.0197(17) 0.017(2) -0.0049(15) -0.0001(16) -0.0003(16)
C20 0.021(2) 0.031(2) 0.020(2) -0.0029(17) 0.0041(17) -0.0034(17)
C21 0.034(2) 0.0240(19) 0.016(2) 0.0022(16) 0.0037(18) -0.0090(17)
C22 0.031(2) 0.0195(17) 0.0109(18) -0.0004(14) -0.0016(17) -0.0036(17)
C23 0.025(2) 0.0145(16) 0.0124(18) -0.0008(14) -0.0031(16) 0.0006(15)
C24 0.031(2) 0.0155(17) 0.0132(19) -0.0022(14) -0.0042(16) 0.0087(16)
C25 0.023(2) 0.0211(17) 0.017(2) -0.0067(15) -0.0049(17) 0.0087(16)
C26 0.018(2) 0.0227(18) 0.0137(19) -0.0065(15) 0.0009(16) -0.0013(15)
C27 0.0166(19) 0.0112(15) 0.0122(18) -0.0022(13) 0.0005(15) -0.0028(14)
C28 0.0117(19) 0.0165(16) 0.0156(19) 0.0007(14) -0.0004(15) 0.0024(14)
C29 0.025(2) 0.0150(16) 0.019(2) -0.0011(15) 0.0032(17) 0.0002(16)
C30 0.029(2) 0.0139(16) 0.029(2) 0.0006(16) 0.0057(19) -0.0013(17)
C31 0.020(2) 0.0171(17) 0.028(2) 0.0081(16) 0.0037(17) -0.0005(15)
C32 0.0149(19) 0.0233(18) 0.0131(19) 0.0056(15) 0.0000(15) -0.0033(15)
C33 0.033(2) 0.0117(16) 0.017(2) -0.0014(15) 0.0031(18) -0.0027(16)
C34 0.039(3) 0.0137(17) 0.029(2) 0.0014(17) 0.017(2) 0.0040(17)
C35 0.024(2) 0.0206(19) 0.043(3) 0.0078(19) 0.013(2) 0.0058(17)
C36 0.014(2) 0.0201(18) 0.035(2) 0.0062(17) -0.0020(18) 0.0021(15)
C37 0.020(2) 0.0132(15) 0.020(2) 0.0027(14) 0.0013(17) -0.0013(15)
C38 0.0127(19) 0.0158(16) 0.018(2) 0.0037(14) -0.0035(15) -0.0013(14)
C39 0.030(3) 0.0213(18) 0.022(2) 0.0058(16) -0.0078(18) -0.0048(17)
C40 0.041(3) 0.035(2) 0.013(2) -0.0012(17) -0.0062(19) -0.010(2)
C41 0.027(2) 0.029(2) 0.016(2) -0.0104(17) -0.0004(18) -0.0067(18)
C42 0.0159(19) 0.0161(16) 0.021(2) -0.0037(15) -0.0032(16) 0.0015(15)
C43 0.036(2) 0.0170(17) 0.015(2) -0.0003(15) 0.0007(19) -0.0073(17)
C44 0.033(2) 0.0254(19) 0.019(2) 0.0022(17) -0.0060(19) -0.0128(18)
C45 0.023(2) 0.038(2) 0.031(2) 0.0083(19) -0.009(2) -0.0155(19)
C46 0.020(2) 0.0262(19) 0.027(2) 0.0042(17) 0.0041(18) -0.0032(17)
C47 0.021(2) 0.0169(16) 0.0151(19) 0.0034(15) -0.0017(16) -0.0046(15)
C48 0.022(2) 0.0159(16) 0.0140(19) 0.0015(14) 0.0018(16) -0.0001(15)
C49 0.027(2) 0.0182(17) 0.018(2) 0.0035(15) 0.0037(17) -0.0022(16)
C50 0.032(2) 0.031(2) 0.016(2) 0.0003(17) -0.0021(18) 0.0058(18)
C51 0.029(2) 0.027(2) 0.017(2) -0.0075(16) -0.0030(18) 0.0037(17)
C52 0.023(2) 0.0165(17) 0.019(2) -0.0025(15) 0.0009(17) 0.0011(15)
O9 0.0278(18) 0.0313(15) 0.072(3) 0.0065(17) -0.0012(17) 0.0004(14)
O10 0.032(9) 0.027(8) 0.019(8) -0.001(6) 0.006(7) 0.006(6)

loop_
_atom_type_symbol
_atom_type_description
_atom_type_scat_dispersion_real
_atom_type_scat_dispersion_imag
_atom_type_scat_source
C C 0.0033 0.0016 'International Tables Vol C Tables 4.2.6.8 and 6.1.1.4'
H H 0.0000 0.0000 'International Tables Vol C Tables 4.2.6.8 and 6.1.1.4'
Au Au -2.0133 8.8022 'International Tables Vol C Tables 4.2.6.8 and 6.1.1.4'
Ce Ce -0.2486 2.6331 'International Tables Vol C Tables 4.2.6.8 and 6.1.1.4'
N N 0.0061 0.0033 'International Tables Vol C Tables 4.2.6.8 and 6.1.1.4'
O O 0.0106 0.0060 'International Tables Vol C Tables 4.2.6.8 and 6.1.1.4'

loop_
_geom_angle_atom_site_label_1
_geom_angle_atom_site_label_2
_geom_angle_atom_site_label_3
_geom_angle
_geom_angle_site_symmetry_1
_geom_angle_site_symmetry_3
_geom_angle_publ_flag
C1 Au1 Au2 99.14(11) . . ?
C1 Au1 C2 89.79(14) . . ?
C1 Au1 C4 91.04(15) . . ?
C2 Au1 Au2 91.66(11) . . ?
C2 Au1 C4 179.07(16) . . ?
C3 Au1 Au2 80.18(11) . . ?
C3 Au1 C1 179.27(16) . . ?
C3 Au1 C2 89.96(14) . . ?
C3 Au1 C4 89.21(15) . . ?
C4 Au1 Au2 87.80(12) . . ?
Au1 Au2 Au3 172.564(6) . . ?
C5 Au2 Au1 78.19(11) . . ?
C5 Au2 Au3 96.29(11) . . ?
C5 Au2 C6 90.02(14) . . ?
C5 Au2 C7 178.35(16) . . ?
C5 Au2 C8 88.57(14) . . ?
C6 Au2 Au1 93.16(11) . . ?
C6 Au2 Au3 91.81(11) . . ?
C7 Au2 Au1 102.84(11) . . ?
C7 Au2 Au3 82.57(11) . . ?
C7 Au2 C6 91.20(14) . . ?
C8 Au2 Au1 86.44(11) . . ?
C8 Au2 Au3 88.46(11) . . ?
C8 Au2 C6 178.58(14) . . ?
C8 Au2 C7 90.21(15) . . ?
C9 Au3 Au2 80.40(12) . . ?
C10 Au3 Au2 88.36(12) . . ?
C10 Au3 C9 90.62(16) . . ?
C10 Au3 C11 89.67(16) . . ?
C10 Au3 C12 179.36(16) . . ?
C11 Au3 Au2 100.69(11) . . ?
C11 Au3 C9 178.88(17) . . ?
C11 Au3 C12 89.87(15) . . ?
C12 Au3 Au2 92.16(11) . . ?
C12 Au3 C9 89.84(15) . . ?
N1 C1 Au1 178.3(4) . . ?
N2 C2 Au1 179.9(5) . . ?
N3 C3 Au1 177.8(3) . . ?
N4 C4 Au1 177.3(4) . . ?
N5 C5 Au2 177.5(3) . . ?
N6 C6 Au2 179.2(4) . . ?
N7 C7 Au2 178.6(4) . . ?
N8 C8 Au2 178.8(3) . . ?
N9 C9 Au3 176.4(4) . . ?
N10 C10 Au3 179.1(4) . . ?
N11 C11 Au3 179.4(4) . . ?
N12 C12 Au3 176.9(4) . . ?
O1 Ce1 O6 125.87(7) . . ?
O2 Ce1 O1 70.99(8) . . ?
O2 Ce1 O4 76.97(8) . . ?
O2 Ce1 O6 71.92(8) . . ?
O2 Ce1 O7 100.27(8) . . ?
O2 Ce1 O8 144.98(8) . . ?
O3 Ce1 O1 80.93(8) . . ?
O3 Ce1 O2 141.79(8) . . ?
O3 Ce1 O4 70.49(8) . . ?
O3 Ce1 O6 146.07(8) . . ?
O3 Ce1 O7 95.26(8) . . ?
O3 Ce1 O8 73.12(8) . . ?
O4 Ce1 O1 73.69(8) . . ?
O4 Ce1 O6 132.16(8) . . ?
O4 Ce1 O8 128.75(8) . . ?
O5 Ce1 O1 145.07(8) . . ?
O5 Ce1 O2 89.43(8) . . ?
O5 Ce1 O3 99.99(8) . . ?
O5 Ce1 O4 73.85(8) . . ?
O5 Ce1 O6 70.48(8) . . ?
O5 Ce1 O7 141.09(8) . . ?
O5 Ce1 O8 78.37(8) . . ?
O7 Ce1 O1 72.55(8) . . ?
O7 Ce1 O4 145.01(8) . . ?
O7 Ce1 O6 76.92(8) . . ?
O7 Ce1 O8 72.18(8) . . ?
O8 Ce1 O1 133.46(8) . . ?
O8 Ce1 O6 73.07(8) . . ?
N13 O1 Ce1 114.80(19) . . ?
N14 O2 Ce1 124.6(2) . . ?
N15 O3 Ce1 123.57(19) . . ?
N16 O4 Ce1 117.41(19) . . ?
N17 O5 Ce1 123.26(19) . . ?
N18 O6 Ce1 118.06(19) . . ?
N19 O7 Ce1 120.90(19) . . ?
N20 O8 Ce1 117.22(19) . . ?
O1 N13 C13 118.8(3) . . ?
O1 N13 C17 119.4(3) . . ?
C13 N13 C17 121.8(3) . . ?
O2 N14 C18 119.5(3) . . ?
O2 N14 C22 119.6(3) . . ?
C22 N14 C18 120.9(3) . . ?
O3 N15 C23 118.9(3) . . ?
O3 N15 C27 119.7(3) . . ?
C23 N15 C27 121.3(3) . . ?
O4 N16 C28 119.5(3) . . ?
O4 N16 C32 119.3(3) . . ?
C32 N16 C28 121.1(3) . . ?
O5 N17 C33 118.6(3) . . ?
O5 N17 C37 120.0(3) . . ?
C33 N17 C37 121.3(3) . . ?
O6 N18 C38 119.3(3) . . ?
O6 N18 C42 119.0(3) . . ?
C42 N18 C38 121.7(3) . . ?
O7 N19 C43 119.0(3) . . ?
O7 N19 C47 119.7(3) . . ?
C47 N19 C43 121.3(3) . . ?
O8 N20 C48 119.0(3) . . ?
O8 N20 C52 119.6(3) . . ?
C52 N20 C48 121.4(3) . . ?
N13 C13 H13 119.9 . . ?
N13 C13 C14 120.2(3) . . ?
C14 C13 H13 119.9 . . ?
C13 C14 H14 120.4 . . ?
C15 C14 C13 119.3(4) . . ?
C15 C14 H14 120.4 . . ?
C14 C15 H15 120.3 . . ?
C14 C15 C16 119.3(4) . . ?
C16 C15 H15 120.3 . . ?
C15 C16 H16 119.6 . . ?
C17 C16 C15 120.8(4) . . ?
C17 C16 H16 119.6 . . ?
N13 C17 C16 118.4(3) . . ?
N13 C17 C18 118.1(3) . . ?
C16 C17 C18 123.3(3) . . ?
N14 C18 C17 117.9(3) . . ?
N14 C18 C19 119.6(3) . . ?
C19 C18 C17 122.5(3) . . ?
C18 C19 H19 120.1 . . ?
C18 C19 C20 119.8(3) . . ?
C20 C19 H19 120.1 . . ?
C19 C20 H20 120.3 . . ?
C19 C20 C21 119.3(4) . . ?
C21 C20 H20 120.3 . . ?
C20 C21 H21 120.1 . . ?
C22 C21 C20 119.8(4) . . ?
C22 C21 H21 120.1 . . ?
N14 C22 C21 120.4(3) . . ?
N14 C22 H22 119.8 . . ?
C21 C22 H22 119.8 . . ?
N15 C23 H23 120.0 . . ?
N15 C23 C24 120.0(3) . . ?
C24 C23 H23 120.0 . . ?
C23 C24 H24 120.1 . . ?
C25 C24 C23 119.7(3) . . ?
C25 C24 H24 120.1 . . ?
C24 C25 H25 120.3 . . ?
C24 C25 C26 119.4(4) . . ?
C26 C25 H25 120.3 . . ?
C25 C26 H26 120.1 . . ?
C25 C26 C27 119.8(4) . . ?
C27 C26 H26 120.1 . . ?
N15 C27 C26 119.6(3) . . ?
N15 C27 C28 118.3(3) . . ?
C26 C27 C28 122.1(3) . . ?
N16 C28 C27 118.3(3) . . ?
N16 C28 C29 119.9(3) . . ?
C29 C28 C27 121.6(3) . . ?
C28 C29 H29 120.3 . . ?
C30 C29 C28 119.4(4) . . ?
C30 C29 H29 120.3 . . ?
C29 C30 H30 120.3 . . ?
C31 C30 C29 119.5(3) . . ?
C31 C30 H30 120.3 . . ?
C30 C31 H31 120.2 . . ?
C30 C31 C32 119.7(3) . . ?
C32 C31 H31 120.2 . . ?
N16 C32 C31 120.3(4) . . ?
N16 C32 H32 119.8 . . ?
C31 C32 H32 119.8 . . ?
N17 C33 H33 120.0 . . ?
N17 C33 C34 120.0(4) . . ?
C34 C33 H33 120.0 . . ?
C33 C34 H34 120.0 . . ?
C35 C34 C33 119.9(4) . . ?
C35 C34 H34 120.0 . . ?
C34 C35 H35 120.3 . . ?
C34 C35 C36 119.4(4) . . ?
C36 C35 H35 120.3 . . ?
C35 C36 H36 120.2 . . ?
C35 C36 C37 119.5(4) . . ?
C37 C36 H36 120.2 . . ?
N17 C37 C36 119.7(3) . . ?
N17 C37 C38 118.9(3) . . ?
C36 C37 C38 121.3(4) . . ?
N18 C38 C37 118.5(3) . . ?
N18 C38 C39 119.0(3) . . ?
C39 C38 C37 122.2(3) . . ?
C38 C39 H39 119.9 . . ?
C38 C39 C40 120.3(4) . . ?
C40 C39 H39 119.9 . . ?
C39 C40 H40 120.4 . . ?
C41 C40 C39 119.2(4) . . ?
C41 C40 H40 120.4 . . ?
C40 C41 H41 120.1 . . ?
C40 C41 C42 119.8(4) . . ?
C42 C41 H41 120.1 . . ?
N18 C42 C41 120.0(3) . . ?
N18 C42 H42 120.0 . . ?
C41 C42 H42 120.0 . . ?
N19 C43 H43 120.1 . . ?
N19 C43 C44 119.8(4) . . ?
C44 C43 H43 120.1 . . ?
C43 C44 H44 119.8 . . ?
C43 C44 C45 120.3(4) . . ?
C45 C44 H44 119.8 . . ?
C44 C45 H45 120.4 . . ?
C44 C45 C46 119.2(4) . . ?
C46 C45 H45 120.4 . . ?
C45 C46 H46 120.4 . . ?
C47 C46 C45 119.3(4) . . ?
C47 C46 H46 120.4 . . ?
N19 C47 C46 120.0(3) . . ?
N19 C47 C48 117.4(3) . . ?
C46 C47 C48 122.6(4) . . ?
N20 C48 C47 118.0(3) . . ?
N20 C48 C49 119.3(3) . . ?
C49 C48 C47 122.6(3) . . ?
C48 C49 H49 120.0 . . ?
C50 C49 C48 120.0(3) . . ?
C50 C49 H49 120.0 . . ?
C49 C50 H50 120.3 . . ?
C49 C50 C51 119.4(4) . . ?
C51 C50 H50 120.3 . . ?
C50 C51 H51 120.1 . . ?
C52 C51 C50 119.9(4) . . ?
C52 C51 H51 120.1 . . ?
N20 C52 C51 120.0(3) . . ?
N20 C52 H52 120.0 . . ?
C51 C52 H52 120.0 . . ?
H9A O9 H9B 104.7 . . ?
H10A O10 H10B 105.0 . . ?

loop_
_geom_bond_atom_site_label_1
_geom_bond_atom_site_label_2
_geom_bond_distance
_geom_bond_site_symmetry_2
_geom_bond_publ_flag
Au1 Au2 3.4159(2) . ?
Au1 C1 2.005(4) . ?
Au1 C2 2.006(4) . ?
Au1 C3 2.004(4) . ?
Au1 C4 2.017(4) . ?
Au2 Au3 3.4653(2) . ?
Au2 C5 2.001(4) . ?
Au2 C6 2.014(4) . ?
Au2 C7 2.009(4) . ?
Au2 C8 2.003(4) . ?
Au3 C9 2.013(4) . ?
Au3 C10 2.000(4) . ?
Au3 C11 2.001(4) . ?
Au3 C12 2.004(4) . ?
N1 C1 1.149(5) . ?
N2 C2 1.139(5) . ?
N3 C3 1.141(5) . ?
N4 C4 1.128(5) . ?
N5 C5 1.138(5) . ?
N6 C6 1.136(5) . ?
N7 C7 1.138(5) . ?
N8 C8 1.141(5) . ?
N9 C9 1.138(5) . ?
N10 C10 1.134(5) . ?
N11 C11 1.138(5) . ?
N12 C12 1.140(5) . ?
Ce1 O1 2.521(2) . ?
Ce1 O2 2.414(2) . ?
Ce1 O3 2.407(2) . ?
Ce1 O4 2.505(2) . ?
Ce1 O5 2.395(2) . ?
Ce1 O6 2.536(2) . ?
Ce1 O7 2.425(2) . ?
Ce1 O8 2.512(3) . ?
O1 N13 1.338(3) . ?
O2 N14 1.330(4) . ?
O3 N15 1.325(4) . ?
O4 N16 1.328(3) . ?
O5 N17 1.327(4) . ?
O6 N18 1.339(4) . ?
O7 N19 1.329(4) . ?
O8 N20 1.329(4) . ?
N13 C13 1.344(4) . ?
N13 C17 1.372(4) . ?
N14 C18 1.363(4) . ?
N14 C22 1.350(4) . ?
N15 C23 1.344(4) . ?
N15 C27 1.357(4) . ?
N16 C28 1.359(4) . ?
N16 C32 1.346(4) . ?
N17 C33 1.349(4) . ?
N17 C37 1.351(5) . ?
N18 C38 1.359(4) . ?
N18 C42 1.347(4) . ?
N19 C43 1.354(5) . ?
N19 C47 1.353(5) . ?
N20 C48 1.365(4) . ?
N20 C52 1.347(4) . ?
C13 H13 0.9500 . ?
C13 C14 1.386(5) . ?
C14 H14 0.9500 . ?
C14 C15 1.381(6) . ?
C15 H15 0.9500 . ?
C15 C16 1.384(5) . ?
C16 H16 0.9500 . ?
C16 C17 1.378(5) . ?
C17 C18 1.474(5) . ?
C18 C19 1.376(5) . ?
C19 H19 0.9500 . ?
C19 C20 1.380(5) . ?
C20 H20 0.9500 . ?
C20 C21 1.383(5) . ?
C21 H21 0.9500 . ?
C21 C22 1.366(5) . ?
C22 H22 0.9500 . ?
C23 H23 0.9500 . ?
C23 C24 1.384(5) . ?
C24 H24 0.9500 . ?
C24 C25 1.377(5) . ?
C25 H25 0.9500 . ?
C25 C26 1.378(5) . ?
C26 H26 0.9500 . ?
C26 C27 1.384(5) . ?
C27 C28 1.484(5) . ?
C28 C29 1.388(4) . ?
C29 H29 0.9500 . ?
C29 C30 1.387(5) . ?
C30 H30 0.9500 . ?
C30 C31 1.379(5) . ?
C31 H31 0.9500 . ?
C31 C32 1.383(5) . ?
C32 H32 0.9500 . ?
C33 H33 0.9500 . ?
C33 C34 1.377(5) . ?
C34 H34 0.9500 . ?
C34 C35 1.376(6) . ?
C35 H35 0.9500 . ?
C35 C36 1.382(6) . ?
C36 H36 0.9500 . ?
C36 C37 1.387(5) . ?
C37 C38 1.484(5) . ?
C38 C39 1.368(5) . ?
C39 H39 0.9500 . ?
C39 C40 1.388(5) . ?
C40 H40 0.9500 . ?
C40 C41 1.371(6) . ?
C41 H41 0.9500 . ?
C41 C42 1.373(5) . ?
C42 H42 0.9500 . ?
C43 H43 0.9500 . ?
C43 C44 1.363(6) . ?
C44 H44 0.9500 . ?
C44 C45 1.380(6) . ?
C45 H45 0.9500 . ?
C45 C46 1.387(6) . ?
C46 H46 0.9500 . ?
C46 C47 1.379(5) . ?
C47 C48 1.477(5) . ?
C48 C49 1.382(5) . ?
C49 H49 0.9500 . ?
C49 C50 1.377(5) . ?
C50 H50 0.9500 . ?
C50 C51 1.383(5) . ?
C51 H51 0.9500 . ?
C51 C52 1.377(5) . ?
C52 H52 0.9500 . ?
O9 H9A 0.8790 . ?
O9 H9B 0.8722 . ?
O10 H10A 0.8702 . ?
O10 H10B 0.8696 . ?

loop_
_geom_hbond_atom_site_label_D
_geom_hbond_atom_site_label_H
_geom_hbond_atom_site_label_A
_geom_hbond_distance_DH
_geom_hbond_distance_HA
_geom_hbond_distance_DA
_geom_hbond_angle_DHA
_geom_hbond_site_symmetry_A
_geom_hbond_publ_flag
O9 H9A O6 0.88 2.25 3.000(4) 143.6 . yes
O10 H10B N10 0.87 2.14 3.011(14) 175.2 . yes

loop_
_geom_torsion_atom_site_label_1
_geom_torsion_atom_site_label_2
_geom_torsion_atom_site_label_3
_geom_torsion_atom_site_label_4
_geom_torsion
_geom_torsion_site_symmetry_1
_geom_torsion_site_symmetry_2
_geom_torsion_site_symmetry_3
_geom_torsion_site_symmetry_4
_geom_torsion_publ_flag
Ce1 O1 N13 C13 93.3(3) . . . . ?
Ce1 O1 N13 C17 -86.4(3) . . . . ?
Ce1 O2 N14 C18 -87.8(3) . . . . ?
Ce1 O2 N14 C22 93.6(3) . . . . ?
Ce1 O3 N15 C23 92.7(3) . . . . ?
Ce1 O3 N15 C27 -89.3(3) . . . . ?
Ce1 O4 N16 C28 -87.2(3) . . . . ?
Ce1 O4 N16 C32 93.9(3) . . . . ?
Ce1 O5 N17 C33 -92.1(3) . . . . ?
Ce1 O5 N17 C37 90.0(3) . . . . ?
Ce1 O6 N18 C38 86.3(3) . . . . ?
Ce1 O6 N18 C42 -95.6(3) . . . . ?
Ce1 O7 N19 C43 -94.6(3) . . . . ?
Ce1 O7 N19 C47 86.0(3) . . . . ?
Ce1 O8 N20 C48 85.0(3) . . . . ?
Ce1 O8 N20 C52 -95.2(3) . . . . ?
O1 N13 C13 C14 -176.3(3) . . . . ?
O1 N13 C17 C16 177.1(3) . . . . ?
O1 N13 C17 C18 -8.1(5) . . . . ?
O2 N14 C18 C17 4.3(5) . . . . ?
O2 N14 C18 C19 -175.2(3) . . . . ?
O2 N14 C22 C21 175.9(3) . . . . ?
O3 N15 C23 C24 176.5(3) . . . . ?
O3 N15 C27 C26 -175.8(3) . . . . ?
O3 N15 C27 C28 3.2(5) . . . . ?
O4 N16 C28 C27 -4.7(5) . . . . ?
O4 N16 C28 C29 179.2(3) . . . . ?
O4 N16 C32 C31 -179.2(3) . . . . ?
O5 N17 C33 C34 -174.9(3) . . . . ?
O5 N17 C37 C36 174.4(3) . . . . ?
O5 N17 C37 C38 -2.1(5) . . . . ?
O6 N18 C38 C37 3.1(5) . . . . ?
O6 N18 C38 C39 178.3(3) . . . . ?
O6 N18 C42 C41 -177.6(3) . . . . ?
O7 N19 C43 C44 179.3(3) . . . . ?
O7 N19 C47 C46 -178.1(3) . . . . ?
O7 N19 C47 C48 3.9(5) . . . . ?
O8 N20 C48 C47 4.4(5) . . . . ?
O8 N20 C48 C49 -176.5(3) . . . . ?
O8 N20 C52 C51 178.2(3) . . . . ?
N13 C13 C14 C15 -0.6(6) . . . . ?
N13 C17 C18 N14 67.8(4) . . . . ?
N13 C17 C18 C19 -112.7(4) . . . . ?
N14 C18 C19 C20 -1.3(5) . . . . ?
N15 C23 C24 C25 0.1(5) . . . . ?
N15 C27 C28 N16 65.5(4) . . . . ?
N15 C27 C28 C29 -118.4(4) . . . . ?
N16 C28 C29 C30 0.4(6) . . . . ?
N17 C33 C34 C35 -0.9(6) . . . . ?
N17 C37 C38 N18 -65.2(4) . . . . ?
N17 C37 C38 C39 119.9(4) . . . . ?
N18 C38 C39 C40 -0.1(6) . . . . ?
N19 C43 C44 C45 -0.8(6) . . . . ?
N19 C47 C48 N20 -72.4(4) . . . . ?
N19 C47 C48 C49 108.5(4) . . . . ?
N20 C48 C49 C50 -2.0(6) . . . . ?
C13 N13 C17 C16 -2.6(5) . . . . ?
C13 N13 C17 C18 172.2(3) . . . . ?
C13 C14 C15 C16 -2.9(6) . . . . ?
C14 C15 C16 C17 3.7(6) . . . . ?
C15 C16 C17 N13 -1.0(6) . . . . ?
C15 C16 C17 C18 -175.5(4) . . . . ?
C16 C17 C18 N14 -117.7(4) . . . . ?
C16 C17 C18 C19 61.8(5) . . . . ?
C17 N13 C13 C14 3.4(5) . . . . ?
C17 C18 C19 C20 179.2(3) . . . . ?
C18 N14 C22 C21 -2.6(5) . . . . ?
C18 C19 C20 C21 -1.4(6) . . . . ?
C19 C20 C21 C22 2.2(6) . . . . ?
C20 C21 C22 N14 -0.2(6) . . . . ?
C22 N14 C18 C17 -177.1(3) . . . . ?
C22 N14 C18 C19 3.4(5) . . . . ?
C23 N15 C27 C26 2.2(5) . . . . ?
C23 N15 C27 C28 -178.8(3) . . . . ?
C23 C24 C25 C26 0.5(5) . . . . ?
C24 C25 C26 C27 0.3(5) . . . . ?
C25 C26 C27 N15 -1.6(5) . . . . ?
C25 C26 C27 C28 179.5(3) . . . . ?
C26 C27 C28 N16 -115.5(4) . . . . ?
C26 C27 C28 C29 60.5(5) . . . . ?
C27 N15 C23 C24 -1.5(5) . . . . ?
C27 C28 C29 C30 -175.6(4) . . . . ?
C28 N16 C32 C31 1.9(5) . . . . ?
C28 C29 C30 C31 1.1(6) . . . . ?
C29 C30 C31 C32 -1.1(6) . . . . ?
C30 C31 C32 N16 -0.4(6) . . . . ?
C32 N16 C28 C27 174.1(3) . . . . ?
C32 N16 C28 C29 -2.0(5) . . . . ?
C33 N17 C37 C36 -3.4(5) . . . . ?
C33 N17 C37 C38 -179.9(3) . . . . ?
C33 C34 C35 C36 -0.6(6) . . . . ?
C34 C35 C36 C37 0.1(6) . . . . ?
C35 C36 C37 N17 1.9(5) . . . . ?
C35 C36 C37 C38 178.3(3) . . . . ?
C36 C37 C38 N18 118.4(4) . . . . ?
C36 C37 C38 C39 -56.6(5) . . . . ?
C37 N17 C33 C34 2.9(5) . . . . ?
C37 C38 C39 C40 174.8(4) . . . . ?
C38 N18 C42 C41 0.4(5) . . . . ?
C38 C39 C40 C41 -0.7(6) . . . . ?
C39 C40 C41 C42 1.3(6) . . . . ?
C40 C41 C42 N18 -1.2(6) . . . . ?
C42 N18 C38 C37 -174.9(3) . . . . ?
C42 N18 C38 C39 0.2(5) . . . . ?
C43 N19 C47 C46 2.5(5) . . . . ?
C43 N19 C47 C48 -175.4(3) . . . . ?
C43 C44 C45 C46 1.7(6) . . . . ?
C44 C45 C46 C47 -0.4(6) . . . . ?
C45 C46 C47 N19 -1.6(6) . . . . ?
C45 C46 C47 C48 176.2(3) . . . . ?
C46 C47 C48 N20 109.7(4) . . . . ?
C46 C47 C48 C49 -69.4(5) . . . . ?
C47 N19 C43 C44 -1.3(5) . . . . ?
C47 C48 C49 C50 177.1(4) . . . . ?
C48 N20 C52 C51 -2.0(6) . . . . ?
C48 C49 C50 C51 -1.3(6) . . . . ?
C49 C50 C51 C52 3.0(6) . . . . ?
C50 C51 C52 N20 -1.4(6) . . . . ?
C52 N20 C48 C47 -175.4(3) . . . . ?
C52 N20 C48 C49 3.7(5) . . . . ?
